data_7122914
loop_
_publ_author_name
'Carreras, Lucas'
'Benet-Buchholz, Jordi'
'Franconetti, Antonio'
'Frontera, Antonio'
'van Leeuwen, Piet W.N.M.'
'Vidal-Ferran, Anton'

_publ_section_title
;
 Halogen Bonding Effects on the Outcome of Reactions at Metal Centres
;
_journal_name_full 'Chemical Communications'
_journal_paper_doi 10.1039/C8CC08884E
_journal_year 2019
_chemical_formula_sum 'C23 H21 N O3 P Rh'
_chemical_formula_weight 493.29
_space_group_IT_number 14
_space_group_name_Hall '-P 2yn'
_symmetry_cell_setting monoclinic
_symmetry_space_group_name_Hall '-P 2yn'
_symmetry_space_group_name_H-M 'P 1 21/n 1'
_atom_sites_solution_hydrogens geom
_audit_creation_method SHELXL-2014/7
_audit_update_record
;
2018-10-22 deposited with the CCDC.
2019-01-31 downloaded from the CCDC.
;
_cell_angle_alpha 90
_cell_angle_beta 103.0406(18)
_cell_angle_gamma 90
_cell_formula_units_Z 4
_cell_length_a 8.8141(4)
_cell_length_b 17.7700(9)
_cell_length_c 13.7590(7)
_cell_measurement_reflns_used 3158
_cell_measurement_temperature 100(2)
_cell_measurement_theta_max 26.65
_cell_measurement_theta_min 2.29
_cell_volume 2099.45(18)
_computing_cell_refinement 'Bruker APEX3 v2015.9-0'
_computing_data_collection 'Bruker APEX3 v2015.9-0'
_computing_data_reduction 'Bruker SAINT V8.35A'
_computing_molecular_graphics
;
 SHELXle: C.B. Huebschle, G.M. Sheldrick & B. Dittrich
 J.Appl.Cryst. (2011) 44, 1281-1284.
;
_computing_publication_material 'XCIF, SHELXL-2014/7 (Sheldrick, 2014)'
_computing_structure_refinement 'SHELXL-2014/7 (Sheldrick, 2014)'
_computing_structure_solution 'SHELXT V2014/4 (Sheldrick 2014)'
_diffrn_ambient_temperature 100(2)
_diffrn_detector_area_resol_mean 512
_diffrn_detector_type '4K CCD area detector APEX II'
_diffrn_measured_fraction_theta_full 0.999
_diffrn_measured_fraction_theta_max 0.997
_diffrn_measurement_device_type 'APEX DUO Kappa 4-axis goniometer'
_diffrn_measurement_method
;
 Fullsphere data collection, phi and omega scans
;
_diffrn_measurement_specimen_support 'magnetic support with MicroMount'
_diffrn_radiation_monochromator 'Quazar MX Multilayer Optics'
_diffrn_radiation_type MoK\a
_diffrn_radiation_wavelength 0.71073
_diffrn_reflns_av_R_equivalents 0.0622
_diffrn_reflns_av_unetI/netI 0.0621
_diffrn_reflns_Laue_measured_fraction_full 0.999
_diffrn_reflns_Laue_measured_fraction_max 0.997
_diffrn_reflns_limit_h_max 7
_diffrn_reflns_limit_h_min -11
_diffrn_reflns_limit_k_max 23
_diffrn_reflns_limit_k_min -20
_diffrn_reflns_limit_l_max 17
_diffrn_reflns_limit_l_min -15
_diffrn_reflns_number 19852
_diffrn_reflns_point_group_measured_fraction_full 0.999
_diffrn_reflns_point_group_measured_fraction_max 0.997
_diffrn_reflns_theta_full 25.242
_diffrn_reflns_theta_max 27.459
_diffrn_reflns_theta_min 1.903
_diffrn_source 'Microfocus source E025 IuS'
_diffrn_source_current 0.6
_diffrn_source_power 50
_diffrn_source_size '0.2 mm x 0.2 mm fine focus'
_diffrn_source_type 'Bruker APEX DUO'
_exptl_absorpt_coefficient_mu 0.914
_exptl_absorpt_correction_T_max 0.947
_exptl_absorpt_correction_T_min 0.83
_exptl_absorpt_correction_type multi-scan
_exptl_absorpt_process_details
; 
 SADABS Version 2008/1 Bruker-Nonius
 Blessing, Acta Cryst. (1995) A51 33-38
;
_exptl_crystal_colour yellow
_exptl_crystal_density_diffrn 1.561
_exptl_crystal_description prism
_exptl_crystal_F_000 1000
_exptl_crystal_size_max 0.20
_exptl_crystal_size_mid 0.08
_exptl_crystal_size_min 0.06
_refine_diff_density_max 0.833
_refine_diff_density_min -0.538
_refine_diff_density_rms 0.116
_refine_ls_extinction_method none
_refine_ls_goodness_of_fit_ref 1.057
_refine_ls_hydrogen_treatment constr
_refine_ls_matrix_type full
_refine_ls_number_parameters 264
_refine_ls_number_reflns 4792
_refine_ls_number_restraints 0
_refine_ls_restrained_S_all 1.057
_refine_ls_R_factor_all 0.0553
_refine_ls_R_factor_gt 0.0376
_refine_ls_shift/su_max 0.000
_refine_ls_shift/su_mean 0.000
_refine_ls_structure_factor_coef Fsqd
_refine_ls_weighting_details 'w=1/[\s^2^(Fo^2^)+(0.0265P)^2^+0.5539P] where P=(Fo^2^+2Fc^2^)/3'
_refine_ls_weighting_scheme calc
_refine_ls_wR_factor_gt 0.0717
_refine_ls_wR_factor_ref 0.0788
_reflns_Friedel_coverage 0.000
_reflns_number_gt 3688
_reflns_number_total 4792
_reflns_threshold_expression 'I > 2\s(I)'
_cod_data_source_file c8cc08884e2.cif
_cod_data_source_block mo_LCAR316_0m
_cod_depositor_comments
;
The following automatic conversions were performed:

'_symmetry_cell_setting' value 'Monoclinic' changed to 'monoclinic'
according to
/home/data/users/saulius/crontab/automatic-downloads/rss-feeds/RSC/lib/dictionaries/cif_core.dic
dictionary named 'cif_core.dic' version 2.4.2 from 2011-04-26.

'_exptl_absorpt_correction_type' value 'Multi-scan' changed to
'multi-scan' according to
/home/data/users/saulius/crontab/automatic-downloads/rss-feeds/RSC/lib/dictionaries/cif_core.dic
dictionary named 'cif_core.dic' version 2.4.2 from 2011-04-26.

Automatic conversion script
Id: cif_fix_values 4973 2017-02-22 13:04:09Z antanas 
;
_cod_original_sg_symbol_H-M P2(1)/n
_cod_database_code 7122914
_shelx_shelxl_version_number 2014/7
_shelx_space_group_comment
;
The symmetry employed for this shelxl refinement is uniquely defined
by the following loop, which should always be used as a source of
symmetry information in preference to the above space-group names.
They are only intended as comments.
;
_shelx_estimated_absorpt_t_min 0.838
_shelx_estimated_absorpt_t_max 0.947

loop_
_space_group_symop_operation_xyz
'x, y, z'
'-x+1/2, y+1/2, -z+1/2'
'-x, -y, -z'
'x-1/2, -y-1/2, z-1/2'

loop_
_atom_site_label
_atom_site_type_symbol
_atom_site_fract_x
_atom_site_fract_y
_atom_site_fract_z
_atom_site_U_iso_or_equiv
_atom_site_adp_type
_atom_site_occupancy
_atom_site_site_symmetry_order
_atom_site_calc_flag
_atom_site_refinement_flags_posn
_atom_site_refinement_flags_adp
Rh1 Rh 0.08669(3) 0.12968(2) 0.15451(2) 0.01158(8) Uani 1 1 d . .
P1 P 0.04871(9) 0.07637(4) 0.29413(6) 0.01108(18) Uani 1 1 d . .
N1 N -0.2632(3) 0.09744(16) 0.2445(2) 0.0250(7) Uani 1 1 d . .
O1 O 0.1799(2) 0.03395(11) 0.11113(16) 0.0151(5) Uani 1 1 d . .
O2 O 0.1163(2) 0.18060(11) 0.02433(16) 0.0156(5) Uani 1 1 d . .
O3 O -0.0394(3) 0.26697(12) 0.22914(18) 0.0216(5) Uani 1 1 d . .
C1 C -0.1529(3) 0.04624(16) 0.2871(2) 0.0120(7) Uani 1 1 d . .
C2 C -0.1919(4) -0.02323(17) 0.3203(2) 0.0160(7) Uani 1 1 d . .
H2 H -0.1126 -0.0572 0.3517 0.019 Uiso 1 1 calc R U
C3 C -0.3474(4) -0.04272(19) 0.3075(3) 0.0226(8) Uani 1 1 d . .
H3 H -0.3760 -0.0907 0.3281 0.027 Uiso 1 1 calc R U
C4 C -0.4600(4) 0.0085(2) 0.2645(3) 0.0246(8) Uani 1 1 d . .
H4 H -0.5673 -0.0037 0.2553 0.030 Uiso 1 1 calc R U
C5 C -0.4153(4) 0.0774(2) 0.2349(3) 0.0267(8) Uani 1 1 d . .
H5 H -0.4939 0.1126 0.2064 0.032 Uiso 1 1 calc R U
C6 C 0.0902(4) 0.14062(15) 0.3996(2) 0.0131(7) Uani 1 1 d . .
C7 C 0.2257(4) 0.18345(16) 0.4129(2) 0.0141(7) Uani 1 1 d . .
H7 H 0.2963 0.1752 0.3710 0.017 Uiso 1 1 calc R U
C8 C 0.2582(4) 0.23719(17) 0.4855(3) 0.0200(8) Uani 1 1 d . .
H8 H 0.3511 0.2659 0.4937 0.024 Uiso 1 1 calc R U
C9 C 0.1556(4) 0.25020(17) 0.5477(3) 0.0214(8) Uani 1 1 d . .
H9 H 0.1774 0.2882 0.5975 0.026 Uiso 1 1 calc R U
C10 C 0.0223(4) 0.20715(17) 0.5358(3) 0.0205(8) Uani 1 1 d . .
H10 H -0.0479 0.2156 0.5778 0.025 Uiso 1 1 calc R U
C11 C -0.0100(4) 0.15191(16) 0.4633(2) 0.0150(7) Uani 1 1 d . .
H11 H -0.1006 0.1216 0.4570 0.018 Uiso 1 1 calc R U
C12 C 0.1633(4) -0.00777(16) 0.3380(2) 0.0134(7) Uani 1 1 d . .
C13 C 0.2637(4) -0.00951(17) 0.4303(2) 0.0139(7) Uani 1 1 d . .
H13 H 0.2750 0.0335 0.4722 0.017 Uiso 1 1 calc R U
C14 C 0.3483(4) -0.07407(17) 0.4620(3) 0.0167(7) Uani 1 1 d . .
H14 H 0.4176 -0.0751 0.5259 0.020 Uiso 1 1 calc R U
C15 C 0.3327(4) -0.13708(17) 0.4014(3) 0.0183(7) Uani 1 1 d . .
H15 H 0.3899 -0.1815 0.4241 0.022 Uiso 1 1 calc R U
C16 C 0.2339(4) -0.13538(17) 0.3079(3) 0.0172(7) Uani 1 1 d . .
H16 H 0.2247 -0.1783 0.2658 0.021 Uiso 1 1 calc R U
C17 C 0.1476(4) -0.07074(16) 0.2753(2) 0.0146(7) Uani 1 1 d . .
H17 H 0.0789 -0.0694 0.2112 0.018 Uiso 1 1 calc R U
C18 C 0.2880(4) -0.05441(17) 0.0192(3) 0.0231(8) Uani 1 1 d . .
H18A H 0.3158 -0.0792 0.0845 0.035 Uiso 1 1 calc R U
H18B H 0.3800 -0.0514 -0.0094 0.035 Uiso 1 1 calc R U
H18C H 0.2065 -0.0835 -0.0254 0.035 Uiso 1 1 calc R U
C19 C 0.2288(4) 0.02378(18) 0.0315(3) 0.0173(7) Uani 1 1 d . .
C20 C 0.2290(4) 0.07696(18) -0.0426(3) 0.0207(8) Uani 1 1 d . .
H20 H 0.2710 0.0619 -0.0974 0.025 Uiso 1 1 calc R U
C21 C 0.1729(4) 0.15038(17) -0.0436(3) 0.0171(7) Uani 1 1 d . .
C22 C 0.1756(4) 0.20066(18) -0.1313(3) 0.0234(8) Uani 1 1 d . .
H22A H 0.0705 0.2198 -0.1590 0.035 Uiso 1 1 calc R U
H22B H 0.2117 0.1719 -0.1825 0.035 Uiso 1 1 calc R U
H22C H 0.2464 0.2430 -0.1095 0.035 Uiso 1 1 calc R U
C23 C 0.0082(4) 0.21396(17) 0.1988(2) 0.0152(7) Uani 1 1 d . .

loop_
_atom_site_aniso_label
_atom_site_aniso_U_11
_atom_site_aniso_U_22
_atom_site_aniso_U_33
_atom_site_aniso_U_23
_atom_site_aniso_U_13
_atom_site_aniso_U_12
Rh1 0.01168(13) 0.01120(13) 0.01288(14) 0.00078(10) 0.00496(10) 0.00013(10)
P1 0.0096(4) 0.0109(4) 0.0131(4) 0.0008(3) 0.0033(4) -0.0002(3)
N1 0.0177(16) 0.0320(16) 0.0235(18) 0.0015(14) 0.0011(14) 0.0040(13)
O1 0.0154(12) 0.0161(11) 0.0151(13) 0.0002(9) 0.0058(10) 0.0012(9)
O2 0.0192(13) 0.0157(11) 0.0139(12) 0.0026(9) 0.0077(11) -0.0009(9)
O3 0.0271(14) 0.0169(12) 0.0238(14) 0.0021(10) 0.0123(12) 0.0054(10)
C1 0.0102(16) 0.0145(15) 0.0126(17) -0.0016(13) 0.0050(14) 0.0004(12)
C2 0.0170(17) 0.0145(16) 0.0183(18) -0.0018(13) 0.0081(15) -0.0022(13)
C3 0.023(2) 0.0262(19) 0.023(2) -0.0063(15) 0.0147(17) -0.0124(15)
C4 0.0121(18) 0.044(2) 0.019(2) -0.0107(17) 0.0065(16) -0.0078(16)
C5 0.0155(19) 0.037(2) 0.026(2) -0.0001(17) 0.0014(17) 0.0069(16)
C6 0.0120(16) 0.0116(15) 0.0137(17) 0.0021(12) -0.0013(14) -0.0010(12)
C7 0.0100(16) 0.0188(16) 0.0144(18) -0.0025(13) 0.0046(14) -0.0011(12)
C8 0.0154(18) 0.0196(17) 0.025(2) 0.0013(15) 0.0044(16) -0.0033(13)
C9 0.028(2) 0.0164(17) 0.020(2) -0.0050(14) 0.0047(17) 0.0000(14)
C10 0.023(2) 0.0231(18) 0.019(2) -0.0033(15) 0.0105(17) 0.0006(14)
C11 0.0135(17) 0.0148(16) 0.0177(18) -0.0007(13) 0.0058(15) -0.0034(12)
C12 0.0124(17) 0.0114(15) 0.0193(18) 0.0030(13) 0.0096(15) 0.0003(12)
C13 0.0155(17) 0.0147(15) 0.0137(18) 0.0009(13) 0.0082(15) -0.0017(13)
C14 0.0126(17) 0.0190(17) 0.0197(19) 0.0042(14) 0.0061(15) 0.0004(13)
C15 0.0154(17) 0.0170(16) 0.024(2) 0.0071(14) 0.0082(16) 0.0037(13)
C16 0.0176(18) 0.0148(16) 0.0210(19) -0.0006(14) 0.0080(15) -0.0013(13)
C17 0.0112(16) 0.0152(16) 0.0175(18) 0.0014(14) 0.0032(15) -0.0022(12)
C18 0.027(2) 0.0217(18) 0.022(2) -0.0045(15) 0.0071(17) 0.0035(15)
C19 0.0088(16) 0.0217(17) 0.0207(19) -0.0084(15) 0.0020(15) -0.0004(13)
C20 0.0213(19) 0.0249(18) 0.0182(19) -0.0051(15) 0.0095(16) -0.0011(14)
C21 0.0134(17) 0.0213(17) 0.0167(18) -0.0021(14) 0.0037(15) -0.0077(13)
C22 0.029(2) 0.0262(19) 0.017(2) 0.0007(15) 0.0103(17) -0.0052(15)
C23 0.0158(17) 0.0184(17) 0.0115(17) 0.0063(13) 0.0030(15) -0.0006(13)

loop_
_atom_type_symbol
_atom_type_description
_atom_type_scat_dispersion_real
_atom_type_scat_dispersion_imag
_atom_type_scat_source
C C 0.0033 0.0016 'International Tables Vol C Tables 4.2.6.8 and 6.1.1.4'
H H 0.0000 0.0000 'International Tables Vol C Tables 4.2.6.8 and 6.1.1.4'
N N 0.0061 0.0033 'International Tables Vol C Tables 4.2.6.8 and 6.1.1.4'
O O 0.0106 0.0060 'International Tables Vol C Tables 4.2.6.8 and 6.1.1.4'
P P 0.1023 0.0942 'International Tables Vol C Tables 4.2.6.8 and 6.1.1.4'
Rh Rh -1.1178 0.9187 'International Tables Vol C Tables 4.2.6.8 and 6.1.1.4'

loop_
_geom_angle_atom_site_label_1
_geom_angle_atom_site_label_2
_geom_angle_atom_site_label_3
_geom_angle
C23 Rh1 O1 177.45(12)
C23 Rh1 O2 93.54(11)
O1 Rh1 O2 88.50(8)
C23 Rh1 P1 85.33(9)
O1 Rh1 P1 92.66(6)
O2 Rh1 P1 178.47(6)
C6 P1 C12 104.68(15)
C6 P1 C1 104.07(13)
C12 P1 C1 103.57(13)
C6 P1 Rh1 112.20(10)
C12 P1 Rh1 116.86(10)
C1 P1 Rh1 114.14(11)
C1 N1 C5 117.2(3)
C19 O1 Rh1 127.3(2)
C21 O2 Rh1 126.6(2)
N1 C1 C2 122.0(3)
N1 C1 P1 114.6(2)
C2 C1 P1 123.4(2)
C3 C2 C1 119.5(3)
C4 C3 C2 119.1(3)
C5 C4 C3 119.2(3)
N1 C5 C4 123.0(3)
C11 C6 C7 119.0(3)
C11 C6 P1 123.5(2)
C7 C6 P1 117.4(2)
C8 C7 C6 120.7(3)
C7 C8 C9 120.4(3)
C10 C9 C8 119.1(3)
C9 C10 C11 120.7(3)
C10 C11 C6 120.0(3)
C13 C12 C17 120.3(3)
C13 C12 P1 121.1(2)
C17 C12 P1 118.6(3)
C12 C13 C14 119.9(3)
C15 C14 C13 120.5(3)
C16 C15 C14 120.0(3)
C15 C16 C17 120.1(3)
C16 C17 C12 119.2(3)
O1 C19 C20 126.1(3)
O1 C19 C18 114.8(3)
C20 C19 C18 119.2(3)
C19 C20 C21 125.8(3)
O2 C21 C20 125.7(3)
O2 C21 C22 114.7(3)
C20 C21 C22 119.6(3)
O3 C23 Rh1 178.3(3)

loop_
_geom_bond_atom_site_label_1
_geom_bond_atom_site_label_2
_geom_bond_distance
Rh1 C23 1.812(3)
Rh1 O1 2.0361(19)
Rh1 O2 2.075(2)
Rh1 P1 2.2337(8)
P1 C6 1.817(3)
P1 C12 1.829(3)
P1 C1 1.838(3)
N1 C1 1.363(4)
N1 C5 1.364(4)
O1 C19 1.278(3)
O2 C21 1.274(3)
O3 C23 1.147(3)
C1 C2 1.387(4)
C2 C3 1.386(4)
C3 C4 1.378(5)
C4 C5 1.376(5)
C6 C11 1.393(4)
C6 C7 1.393(4)
C7 C8 1.365(4)
C8 C9 1.397(4)
C9 C10 1.381(4)
C10 C11 1.382(4)
C12 C13 1.374(5)
C12 C17 1.401(4)
C13 C14 1.384(4)
C14 C15 1.384(4)
C15 C16 1.382(5)
C16 C17 1.395(4)
C18 C19 1.507(4)
C19 C20 1.390(4)
C20 C21 1.394(4)
C21 C22 1.506(4)

loop_
_geom_torsion_atom_site_label_1
_geom_torsion_atom_site_label_2
_geom_torsion_atom_site_label_3
_geom_torsion_atom_site_label_4
_geom_torsion
C5 N1 C1 C2 -0.5(5)
C5 N1 C1 P1 178.4(2)
C6 P1 C1 N1 78.1(3)
C12 P1 C1 N1 -172.7(2)
Rh1 P1 C1 N1 -44.5(3)
C6 P1 C1 C2 -103.0(3)
C12 P1 C1 C2 6.2(3)
Rh1 P1 C1 C2 134.4(2)
N1 C1 C2 C3 2.0(5)
P1 C1 C2 C3 -176.8(2)
C1 C2 C3 C4 -1.9(5)
C2 C3 C4 C5 0.4(5)
C1 N1 C5 C4 -1.1(5)
C3 C4 C5 N1 1.2(5)
C12 P1 C6 C11 -100.8(3)
C1 P1 C6 C11 7.6(3)
Rh1 P1 C6 C11 131.5(2)
C12 P1 C6 C7 82.9(3)
C1 P1 C6 C7 -168.7(2)
Rh1 P1 C6 C7 -44.8(3)
C11 C6 C7 C8 -1.8(5)
P1 C6 C7 C8 174.7(3)
C6 C7 C8 C9 -0.1(5)
C7 C8 C9 C10 1.0(5)
C8 C9 C10 C11 -0.1(5)
C9 C10 C11 C6 -1.8(5)
C7 C6 C11 C10 2.7(5)
P1 C6 C11 C10 -173.5(3)
C6 P1 C12 C13 -4.9(3)
C1 P1 C12 C13 -113.7(2)
Rh1 P1 C12 C13 119.9(2)
C6 P1 C12 C17 175.5(2)
C1 P1 C12 C17 66.7(2)
Rh1 P1 C12 C17 -59.7(2)
C17 C12 C13 C14 -0.8(4)
P1 C12 C13 C14 179.6(2)
C12 C13 C14 C15 0.0(4)
C13 C14 C15 C16 1.0(4)
C14 C15 C16 C17 -1.2(4)
C15 C16 C17 C12 0.5(4)
C13 C12 C17 C16 0.6(4)
P1 C12 C17 C16 -179.8(2)
Rh1 O1 C19 C20 0.3(5)
Rh1 O1 C19 C18 -178.5(2)
O1 C19 C20 C21 -1.3(6)
C18 C19 C20 C21 177.5(3)
Rh1 O2 C21 C20 -1.2(5)
Rh1 O2 C21 C22 178.3(2)
C19 C20 C21 O2 1.8(6)
C19 C20 C21 C22 -177.7(3)
